data_4315954
loop_
_publ_author_name
'Manuel Jim\'enez-Tenorio'
'M. Carmen Puerta'
'Pedro Valerga'
'Salvador Moncho'
'Gregori Ujaque'
'Agust\'i Lled\'os'

_publ_contact_author_address
;
Departamento de CMIM y Qu\'imica Inorg\'anica
Universidad de C\'adiz
Facultad de Ciencias
Campus Universitario del R\'io San Pedro
11510. Puerto Real. SPAIN.
;
_publ_contact_author_email pedro.valerga@uca.es
_publ_contact_author_fax '34 (956) 016288'
_publ_contact_author_name 'Pedro Valerga'
_publ_contact_author_phone '34 (956) 016340'
_publ_section_title
;
 Proton-Transfer Reactions to Half-Sandwich Ruthenium Trihydride Complexes
 Bearing Hemilabile P,N Ligands: Experimental and Density Functional
 Theory Studies
;
_journal_issue 13
_journal_name_full 'Inorganic Chemistry'
_journal_page_first 6035
_journal_page_last 6057
_journal_paper_doi 10.1021/ic100710d
_journal_volume 49
_journal_year 2010
_chemical_formula_moiety 'C32 H12 B F24, C26 H37 N3 P Ru'
_chemical_formula_sum 'C58 H49 B F24 N3 P Ru'
_chemical_formula_weight 1386.85
_chemical_name_systematic
'{\k^2^ N,P-2-[(Diisopropylphosphanyl)-methyl]-quinoline}-(dinitrogen)-(pentahapto-pentamethyl-cyclopentadienyl)-ruthenium (II) tetrakis{3,5-bis(trifluoromethyl)phenyl}borate'
_space_group_IT_number 14
_symmetry_cell_setting monoclinic
_symmetry_Int_Tables_number 14
_symmetry_space_group_name_Hall '-P 2ybc'
_symmetry_space_group_name_H-M 'P 1 21/c 1'
_atom_sites_solution_hydrogens geom
_atom_sites_solution_primary direct
_atom_sites_solution_secondary difmap
_audit_creation_method SHELXL-97
_cell_angle_alpha 90.00
_cell_angle_beta 110.96(3)
_cell_angle_gamma 90.00
_cell_formula_units_Z 4
_cell_length_a 12.711(3)
_cell_length_b 28.273(6)
_cell_length_c 17.368(4)
_cell_measurement_reflns_used 9328
_cell_measurement_temperature 100(2)
_cell_measurement_theta_max 27.013
_cell_measurement_theta_min 2.240
_cell_volume 5829(3)
_computing_cell_refinement 'SAINT (Bruker, 2001)'
_computing_data_collection 'SMART (Bruker, 2001)'
_computing_data_reduction 'SAINT (Bruker, 2001)'
_computing_molecular_graphics 'ORTEP-3 vers. 1.08 (Farrugia, 2005)'
_computing_publication_material 'SHELXTL (Sheldrick, 2001)'
_computing_structure_refinement 'SHELXTL (Sheldrick, 2001)'
_computing_structure_solution 'SHELXTL (Sheldrick, 2001)'
_diffrn_ambient_temperature 100(2)
_diffrn_measured_fraction_theta_full 0.988
_diffrn_measured_fraction_theta_max 0.988
_diffrn_measurement_device_type 'Bruker SMART APEX CCD area detector'
_diffrn_measurement_method '1700 omega scan frames, 0.3 deg, 10 sec'
_diffrn_radiation_monochromator graphite
_diffrn_radiation_probe x-ray
_diffrn_radiation_type MoK\a
_diffrn_radiation_wavelength 0.71073
_diffrn_reflns_av_R_equivalents 0.0331
_diffrn_reflns_av_sigmaI/netI 0.0305
_diffrn_reflns_limit_h_max 15
_diffrn_reflns_limit_h_min -16
_diffrn_reflns_limit_k_max 35
_diffrn_reflns_limit_k_min -36
_diffrn_reflns_limit_l_max 22
_diffrn_reflns_limit_l_min -22
_diffrn_reflns_number 46649
_diffrn_reflns_theta_full 27.04
_diffrn_reflns_theta_max 27.04
_diffrn_reflns_theta_min 1.86
_diffrn_source 'fine-focus sealed tube'
_diffrn_source_type 'Bruker SMART APEX'
_diffrn_standards_decay_% 0.0129
_diffrn_standards_number 0
_exptl_absorpt_coefficient_mu 0.415
_exptl_absorpt_correction_T_max 0.843
_exptl_absorpt_correction_T_min 0.811
_exptl_absorpt_correction_type multi-scan
_exptl_absorpt_process_details '(SADABS; Sheldrick, 2004)'
_exptl_crystal_colour orange
_exptl_crystal_density_diffrn 1.580
_exptl_crystal_density_method 'not measured'
_exptl_crystal_description block
_exptl_crystal_F_000 2792.0
_exptl_crystal_size_max 0.54
_exptl_crystal_size_mid 0.47
_exptl_crystal_size_min 0.37
_refine_diff_density_max 0.772
_refine_diff_density_min -0.658
_refine_diff_density_rms 0.072
_refine_ls_extinction_method none
_refine_ls_goodness_of_fit_ref 1.041
_refine_ls_hydrogen_treatment constr
_refine_ls_matrix_type full
_refine_ls_number_parameters 815
_refine_ls_number_reflns 12637
_refine_ls_number_restraints 0
_refine_ls_restrained_S_all 1.041
_refine_ls_R_factor_all 0.0437
_refine_ls_R_factor_gt 0.0381
_refine_ls_shift/su_max 0.001
_refine_ls_shift/su_mean 0.000
_refine_ls_structure_factor_coef Fsqd
_refine_ls_weighting_details 'calc w=1/[\s^2^(Fo^2^)+(0.0479P)^2^+5.4836P] where P=(Fo^2^+2Fc^2^)/3'
_refine_ls_weighting_scheme calc
_refine_ls_wR_factor_gt 0.0940
_refine_ls_wR_factor_ref 0.0972
_reflns_number_gt 11434
_reflns_number_total 12637
_reflns_threshold_expression >2sigma(I)
_cod_data_source_file ic100710d_si_002_6.cif
_cod_data_source_block pv0916
_cod_original_sg_symbol_H-M 'P 21/c'
_cod_database_code 4315954

loop_
_symmetry_equiv_pos_as_xyz
'x, y, z'
'-x, y+1/2, -z+1/2'
'-x, -y, -z'
'x, -y-1/2, z-1/2'

loop_
_atom_site_label
_atom_site_type_symbol
_atom_site_fract_x
_atom_site_fract_y
_atom_site_fract_z
_atom_site_U_iso_or_equiv
_atom_site_adp_type
_atom_site_occupancy
_atom_site_symmetry_multiplicity
_atom_site_calc_flag
_atom_site_refinement_flags
_atom_site_disorder_assembly
_atom_site_disorder_group
Ru1 Ru 0.463136(13) 0.723785(5) 0.350943(9) 0.01629(6) Uani 1 1 d . . .
P1 P 0.49716(5) 0.642825(18) 0.34797(3) 0.01849(11) Uani 1 1 d . . .
N1 N 0.49918(16) 0.73920(6) 0.25118(11) 0.0243(4) Uani 1 1 d . . .
N2 N 0.5142(2) 0.75254(8) 0.19674(13) 0.0390(5) Uani 1 1 d . . .
N3 N 0.64056(15) 0.72012(6) 0.42766(10) 0.0181(3) Uani 1 1 d . . .
C1 C 0.29167(18) 0.72228(7) 0.35543(14) 0.0219(4) Uani 1 1 d . . .
C2 C 0.37442(18) 0.72707(7) 0.43731(13) 0.0211(4) Uani 1 1 d . . .
C3 C 0.42977(19) 0.77190(7) 0.44052(14) 0.0229(4) Uani 1 1 d . . .
C4 C 0.38566(19) 0.79337(7) 0.36172(14) 0.0244(5) Uani 1 1 d . . .
C5 C 0.30128(19) 0.76199(8) 0.30824(14) 0.0245(4) Uani 1 1 d . . .
C6 C 0.19823(19) 0.68680(8) 0.32852(15) 0.0268(5) Uani 1 1 d . . .
H6A H 0.2251 0.6566 0.3561 0.040 Uiso 1 1 calc R . .
H6B H 0.1734 0.6825 0.2687 0.040 Uiso 1 1 calc R . .
H6C H 0.1349 0.6981 0.3431 0.040 Uiso 1 1 calc R . .
C7 C 0.3841(2) 0.69644(8) 0.51029(14) 0.0270(5) Uani 1 1 d . . .
H7A H 0.3335 0.7084 0.5371 0.041 Uiso 1 1 calc R . .
H7B H 0.4619 0.6971 0.5495 0.041 Uiso 1 1 calc R . .
H7C H 0.3633 0.6639 0.4918 0.041 Uiso 1 1 calc R . .
C8 C 0.5176(2) 0.79216(9) 0.51600(15) 0.0310(5) Uani 1 1 d . . .
H8A H 0.5640 0.8148 0.4996 0.046 Uiso 1 1 calc R . .
H8B H 0.5653 0.7666 0.5482 0.046 Uiso 1 1 calc R . .
H8C H 0.4808 0.8083 0.5495 0.046 Uiso 1 1 calc R . .
C9 C 0.4087(2) 0.84259(8) 0.33874(18) 0.0359(6) Uani 1 1 d . . .
H9A H 0.4816 0.8534 0.3775 0.043 Uiso 1 1 calc R . .
H9B H 0.3492 0.8640 0.3410 0.043 Uiso 1 1 calc R . .
H9C H 0.4103 0.8424 0.2828 0.043 Uiso 1 1 calc R . .
C10 C 0.2280(2) 0.77258(9) 0.22120(15) 0.0333(5) Uani 1 1 d . . .
H10A H 0.2035 0.7429 0.1910 0.050 Uiso 1 1 calc R . .
H10B H 0.2706 0.7913 0.1947 0.050 Uiso 1 1 calc R . .
H10C H 0.1619 0.7905 0.2208 0.050 Uiso 1 1 calc R . .
C11 C 0.67838(18) 0.68034(7) 0.47091(12) 0.0194(4) Uani 1 1 d . . .
C12 C 0.78710(19) 0.67639(7) 0.53142(13) 0.0234(4) Uani 1 1 d . . .
H12 H 0.8104 0.6475 0.5603 0.028 Uiso 1 1 calc R . .
C13 C 0.85852(19) 0.71394(8) 0.54843(13) 0.0246(4) Uani 1 1 d . . .
H13 H 0.9308 0.7118 0.5905 0.030 Uiso 1 1 calc R . .
C14 C 0.82425(18) 0.75628(7) 0.50289(13) 0.0224(4) Uani 1 1 d . . .
C15 C 0.89545(19) 0.79634(8) 0.51656(15) 0.0273(5) Uani 1 1 d . . .
H15 H 0.9677 0.7955 0.5590 0.033 Uiso 1 1 calc R . .
C16 C 0.8617(2) 0.83616(8) 0.46957(15) 0.0300(5) Uani 1 1 d . . .
H16 H 0.9100 0.8629 0.4793 0.036 Uiso 1 1 calc R . .
C17 C 0.7553(2) 0.83723(8) 0.40695(15) 0.0290(5) Uani 1 1 d . . .
H17 H 0.7329 0.8646 0.3732 0.035 Uiso 1 1 calc R . .
C18 C 0.68267(19) 0.79957(8) 0.39323(14) 0.0247(4) Uani 1 1 d . . .
H18 H 0.6103 0.8014 0.3511 0.030 Uiso 1 1 calc R . .
C19 C 0.71464(18) 0.75808(7) 0.44132(13) 0.0200(4) Uani 1 1 d . . .
C20 C 0.60192(18) 0.63796(7) 0.45287(12) 0.0204(4) Uani 1 1 d . . .
H20A H 0.5633 0.6362 0.4932 0.024 Uiso 1 1 calc R . .
H20B H 0.6467 0.6087 0.4578 0.024 Uiso 1 1 calc R . .
C21 C 0.39371(18) 0.59695(7) 0.34888(14) 0.0241(4) Uani 1 1 d . . .
H21 H 0.3557 0.6089 0.3865 0.029 Uiso 1 1 calc R . .
C22 C 0.4453(2) 0.54896(8) 0.38362(16) 0.0321(5) Uani 1 1 d . . .
H22A H 0.3858 0.5276 0.3858 0.048 Uiso 1 1 calc R . .
H22B H 0.5009 0.5533 0.4393 0.048 Uiso 1 1 calc R . .
H22C H 0.4823 0.5353 0.3480 0.048 Uiso 1 1 calc R . .
C23 C 0.3005(2) 0.59010(9) 0.26426(16) 0.0357(6) Uani 1 1 d . . .
H23A H 0.3285 0.5700 0.2298 0.054 Uiso 1 1 calc R . .
H23B H 0.2782 0.6209 0.2376 0.054 Uiso 1 1 calc R . .
H23C H 0.2352 0.5750 0.2713 0.054 Uiso 1 1 calc R . .
C24 C 0.57098(19) 0.61931(8) 0.28151(13) 0.0245(4) Uani 1 1 d . . .
H24 H 0.5833 0.5847 0.2933 0.029 Uiso 1 1 calc R . .
C25 C 0.4990(2) 0.62468(9) 0.18956(14) 0.0323(5) Uani 1 1 d . . .
H25A H 0.4706 0.6572 0.1787 0.048 Uiso 1 1 calc R . .
H25B H 0.4354 0.6026 0.1751 0.048 Uiso 1 1 calc R . .
H25C H 0.5452 0.6177 0.1563 0.048 Uiso 1 1 calc R . .
C26 C 0.6868(2) 0.64218(9) 0.30089(16) 0.0346(5) Uani 1 1 d . . .
H26A H 0.7232 0.6288 0.2647 0.052 Uiso 1 1 calc R . .
H26B H 0.7336 0.6360 0.3585 0.052 Uiso 1 1 calc R . .
H26C H 0.6778 0.6764 0.2919 0.052 Uiso 1 1 calc R . .
F1 F -0.14576(12) 0.64050(4) 0.16463(10) 0.0346(3) Uani 1 1 d . . .
F2 F -0.01406(14) 0.62210(5) 0.27793(9) 0.0426(4) Uani 1 1 d . . .
F3 F 0.01208(12) 0.61384(5) 0.16352(10) 0.0361(3) Uani 1 1 d . . .
F4 F -0.44574(11) 0.52540(5) 0.08105(10) 0.0387(3) Uani 1 1 d . . .
F5 F -0.41621(12) 0.45294(5) 0.11870(13) 0.0528(5) Uani 1 1 d . . .
F6 F -0.42048(13) 0.50665(6) 0.20499(10) 0.0456(4) Uani 1 1 d . . .
F7 F 0.21073(14) 0.52687(5) 0.51912(9) 0.0404(4) Uani 1 1 d . . .
F8 F 0.15527(14) 0.49760(6) 0.61133(9) 0.0422(4) Uani 1 1 d . . .
F9 F 0.29260(13) 0.46575(6) 0.58641(11) 0.0516(5) Uani 1 1 d . . .
F10 F -0.21931(12) 0.36840(6) 0.41335(9) 0.0384(3) Uani 1 1 d . . .
F11 F -0.12436(15) 0.37555(6) 0.54186(9) 0.0484(4) Uani 1 1 d . . .
F12 F -0.08903(15) 0.31879(5) 0.47158(12) 0.0476(4) Uani 1 1 d . . .
F13 F 0.08605(14) 0.22117(5) 0.16634(9) 0.0395(4) Uani 1 1 d . . .
F14 F 0.05518(13) 0.23398(5) 0.27805(9) 0.0340(3) Uani 1 1 d . . .
F15 F 0.19914(12) 0.26511(5) 0.26126(11) 0.0444(4) Uani 1 1 d . . .
F16 F -0.24440(14) 0.29198(5) -0.03903(9) 0.0410(4) Uani 1 1 d . . .
F17 F -0.16466(14) 0.35310(6) -0.06693(9) 0.0444(4) Uani 1 1 d . . .
F18 F -0.29688(13) 0.36134(6) -0.01855(9) 0.0435(4) Uani 1 1 d . . .
F19A F 0.1383(2) 0.47886(12) -0.00215(12) 0.0980(10) Uani 1 1 d . A 1
F20A F 0.2173(6) 0.53768(9) 0.06079(19) 0.163(3) Uani 0.886(4) 1 d P A 1
F21A F 0.3106(2) 0.48359(19) 0.03743(17) 0.127(2) Uani 0.886(4) 1 d P A 1
F19B F 0.1429(9) 0.5212(4) 0.0321(7) 0.016(3) Uiso 0.114(4) 1 d P A 2
F20B F 0.3042(8) 0.5194(4) 0.0667(6) 0.009(2) Uiso 0.114(4) 1 d P A 2
F21B F 0.2329(12) 0.4610(4) 0.0083(8) 0.030(3) Uiso 0.114(4) 1 d P A 2
F22 F 0.45695(15) 0.36712(6) 0.32103(12) 0.0450(5) Uani 0.886(4) 1 d P . .
F23 F 0.47037(12) 0.42425(6) 0.40384(9) 0.0413(4) Uani 1 1 d . . .
F24 F 0.54244(12) 0.43009(7) 0.31053(10) 0.0520(5) Uani 1 1 d . . .
C27 C -0.06807(17) 0.47457(7) 0.21468(12) 0.0178(4) Uani 1 1 d . . .
C28 C -0.03289(17) 0.52164(7) 0.21653(12) 0.0184(4) Uani 1 1 d . . .
H28 H 0.0455 0.5282 0.2342 0.022 Uiso 1 1 calc R . .
C29 C -0.10903(18) 0.55921(7) 0.19326(12) 0.0191(4) Uani 1 1 d . . .
C30 C -0.22368(18) 0.55109(7) 0.16682(13) 0.0205(4) Uani 1 1 d . . .
H30 H -0.2758 0.5765 0.1494 0.025 Uiso 1 1 calc R . .
C31 C -0.26086(18) 0.50492(7) 0.16630(13) 0.0206(4) Uani 1 1 d . . .
C32 C -0.18449(17) 0.46770(7) 0.19069(12) 0.0191(4) Uani 1 1 d . . .
H32 H -0.2123 0.4365 0.1911 0.023 Uiso 1 1 calc R . .
C33 C -0.06489(19) 0.60862(7) 0.19942(14) 0.0246(4) Uani 1 1 d . . .
C34 C -0.38484(19) 0.49696(8) 0.14192(15) 0.0284(5) Uani 1 1 d . . .
C35 C 0.03754(17) 0.42580(7) 0.34462(12) 0.0174(4) Uani 1 1 d . . .
C36 C 0.10958(17) 0.45509(7) 0.40637(12) 0.0188(4) Uani 1 1 d . . .
H36 H 0.1586 0.4760 0.3926 0.023 Uiso 1 1 calc R . .
C37 C 0.11168(18) 0.45451(7) 0.48716(13) 0.0213(4) Uani 1 1 d . . .
C38 C 0.04066(19) 0.42465(7) 0.50983(13) 0.0232(4) Uani 1 1 d . . .
H38 H 0.0423 0.4239 0.5649 0.028 Uiso 1 1 calc R . .
C39 C -0.03235(18) 0.39613(7) 0.44952(13) 0.0222(4) Uani 1 1 d . . .
C40 C -0.03341(17) 0.39632(7) 0.36931(13) 0.0194(4) Uani 1 1 d . . .
H40 H -0.0838 0.3758 0.3298 0.023 Uiso 1 1 calc R . .
C41 C 0.19176(19) 0.48616(8) 0.55088(14) 0.0257(5) Uani 1 1 d . . .
C42 C -0.1151(2) 0.36493(8) 0.46989(14) 0.0292(5) Uani 1 1 d . . .
C43 C -0.01732(17) 0.38155(7) 0.19660(12) 0.0175(4) Uani 1 1 d . . .
C44 C 0.04185(17) 0.33959(7) 0.22829(13) 0.0192(4) Uani 1 1 d . . .
H44 H 0.0980 0.3401 0.2820 0.023 Uiso 1 1 calc R . .
C45 C 0.02150(17) 0.29751(7) 0.18427(13) 0.0206(4) Uani 1 1 d . . .
C46 C -0.06126(18) 0.29478(7) 0.10654(13) 0.0217(4) Uani 1 1 d . . .
H46 H -0.0767 0.2659 0.0767 0.026 Uiso 1 1 calc R . .
C47 C -0.12089(18) 0.33562(7) 0.07357(13) 0.0205(4) Uani 1 1 d . . .
C48 C -0.09844(17) 0.37814(7) 0.11739(12) 0.0191(4) Uani 1 1 d . . .
H48 H -0.1397 0.4056 0.0925 0.023 Uiso 1 1 calc R . .
C49 C 0.0907(2) 0.25474(8) 0.22178(15) 0.0273(5) Uani 1 1 d . . .
C50 C -0.2064(2) 0.33548(8) -0.01219(14) 0.0271(5) Uani 1 1 d . . .
C51 C 0.14072(17) 0.44297(7) 0.23299(12) 0.0180(4) Uani 1 1 d . . .
C52 C 0.13825(17) 0.46376(7) 0.15867(12) 0.0198(4) Uani 1 1 d . . .
H52 H 0.0681 0.4741 0.1201 0.024 Uiso 1 1 calc R . .
C53 C 0.23445(18) 0.46967(7) 0.13979(13) 0.0215(4) Uani 1 1 d . A .
C54 C 0.33897(18) 0.45486(7) 0.19383(13) 0.0208(4) Uani 1 1 d . . .
H54 H 0.4050 0.4591 0.1810 0.025 Uiso 1 1 calc R . .
C55 C 0.34402(17) 0.43372(7) 0.26714(13) 0.0198(4) Uani 1 1 d . . .
C56 C 0.24689(17) 0.42812(7) 0.28613(12) 0.0185(4) Uani 1 1 d . . .
H56 H 0.2531 0.4137 0.3370 0.022 Uiso 1 1 calc R . .
C57 C 0.2254(2) 0.49197(9) 0.05937(14) 0.0310(5) Uani 1 1 d . . .
C58 C 0.45319(19) 0.41457(8) 0.32492(14) 0.0262(5) Uani 1 1 d . . .
B1 B 0.02294(19) 0.43124(8) 0.24745(14) 0.0168(4) Uani 1 1 d . . .

loop_
_atom_site_aniso_label
_atom_site_aniso_U_11
_atom_site_aniso_U_22
_atom_site_aniso_U_33
_atom_site_aniso_U_23
_atom_site_aniso_U_13
_atom_site_aniso_U_12
Ru1 0.01998(9) 0.01295(9) 0.01513(9) 0.00099(5) 0.00530(6) 0.00169(6)
P1 0.0213(3) 0.0137(2) 0.0175(2) -0.00103(18) 0.0033(2) 0.00156(19)
N1 0.0313(10) 0.0186(9) 0.0233(9) 0.0013(7) 0.0103(8) 0.0030(7)
N2 0.0605(15) 0.0335(12) 0.0266(11) 0.0028(9) 0.0199(11) 0.0022(10)
N3 0.0222(9) 0.0151(8) 0.0168(8) 0.0002(6) 0.0068(7) 0.0006(6)
C1 0.0237(11) 0.0179(10) 0.0256(11) 0.0000(8) 0.0106(9) 0.0046(8)
C2 0.0241(11) 0.0187(10) 0.0229(11) -0.0018(8) 0.0111(9) 0.0010(8)
C3 0.0264(11) 0.0202(10) 0.0255(11) -0.0043(8) 0.0134(9) 0.0007(8)
C4 0.0298(12) 0.0144(10) 0.0328(12) 0.0003(8) 0.0158(10) 0.0044(8)
C5 0.0249(11) 0.0204(10) 0.0296(12) 0.0039(9) 0.0113(9) 0.0070(8)
C6 0.0226(11) 0.0236(11) 0.0327(12) 0.0001(9) 0.0081(9) 0.0007(8)
C7 0.0353(13) 0.0253(11) 0.0238(11) 0.0010(9) 0.0145(10) -0.0012(9)
C8 0.0383(13) 0.0314(12) 0.0276(12) -0.0120(10) 0.0170(10) -0.0084(10)
C9 0.0414(14) 0.0171(11) 0.0544(16) 0.0071(10) 0.0235(13) 0.0026(10)
C10 0.0306(13) 0.0334(13) 0.0321(13) 0.0110(10) 0.0066(10) 0.0087(10)
C11 0.0236(10) 0.0180(10) 0.0157(9) -0.0004(7) 0.0057(8) 0.0014(8)
C12 0.0267(11) 0.0191(10) 0.0201(10) 0.0009(8) 0.0031(9) 0.0034(8)
C13 0.0234(11) 0.0262(11) 0.0197(10) -0.0019(8) 0.0022(9) 0.0016(8)
C14 0.0252(11) 0.0202(10) 0.0227(10) -0.0040(8) 0.0096(9) -0.0010(8)
C15 0.0242(11) 0.0272(11) 0.0299(12) -0.0060(9) 0.0091(9) -0.0040(9)
C16 0.0316(12) 0.0251(12) 0.0365(13) -0.0043(9) 0.0159(10) -0.0083(9)
C17 0.0350(13) 0.0185(10) 0.0351(13) 0.0024(9) 0.0143(10) -0.0024(9)
C18 0.0256(11) 0.0206(10) 0.0269(11) 0.0011(8) 0.0083(9) 0.0000(8)
C19 0.0234(10) 0.0167(9) 0.0206(10) -0.0018(8) 0.0088(8) -0.0003(8)
C20 0.0243(11) 0.0149(9) 0.0180(10) 0.0006(7) 0.0028(8) 0.0014(8)
C21 0.0238(11) 0.0169(10) 0.0286(11) -0.0018(8) 0.0057(9) -0.0011(8)
C22 0.0341(13) 0.0154(10) 0.0421(14) 0.0005(9) 0.0078(11) -0.0025(9)
C23 0.0292(13) 0.0313(13) 0.0381(14) -0.0079(10) 0.0016(11) -0.0048(10)
C24 0.0295(11) 0.0216(10) 0.0209(10) -0.0037(8) 0.0071(9) 0.0061(8)
C25 0.0452(15) 0.0285(12) 0.0204(11) -0.0043(9) 0.0083(10) 0.0088(10)
C26 0.0329(13) 0.0413(14) 0.0331(13) -0.0105(11) 0.0160(11) 0.0006(11)
F1 0.0321(7) 0.0152(6) 0.0563(9) 0.0063(6) 0.0155(7) 0.0021(5)
F2 0.0579(10) 0.0249(7) 0.0353(8) -0.0083(6) 0.0049(7) -0.0161(7)
F3 0.0335(8) 0.0229(7) 0.0587(10) 0.0058(6) 0.0246(7) -0.0044(6)
F4 0.0213(7) 0.0361(8) 0.0493(9) 0.0038(7) 0.0013(6) 0.0023(6)
F5 0.0222(7) 0.0215(7) 0.1031(15) -0.0127(8) 0.0083(8) -0.0044(6)
F6 0.0318(8) 0.0591(10) 0.0539(10) -0.0030(8) 0.0253(8) -0.0081(7)
F7 0.0514(9) 0.0270(7) 0.0361(8) -0.0068(6) 0.0074(7) -0.0133(7)
F8 0.0473(9) 0.0495(9) 0.0298(8) -0.0172(7) 0.0136(7) -0.0071(7)
F9 0.0300(8) 0.0402(9) 0.0591(11) -0.0217(8) -0.0152(7) 0.0130(7)
F10 0.0308(8) 0.0461(9) 0.0401(8) 0.0046(7) 0.0150(7) -0.0110(6)
F11 0.0650(11) 0.0603(11) 0.0311(8) -0.0058(7) 0.0310(8) -0.0264(9)
F12 0.0537(10) 0.0242(7) 0.0745(12) 0.0126(7) 0.0345(9) -0.0015(7)
F13 0.0568(10) 0.0233(7) 0.0381(8) -0.0031(6) 0.0167(7) 0.0156(6)
F14 0.0485(9) 0.0215(6) 0.0307(7) 0.0086(5) 0.0126(7) 0.0057(6)
F15 0.0251(7) 0.0290(7) 0.0686(11) 0.0054(7) 0.0040(7) 0.0069(6)
F16 0.0517(9) 0.0290(7) 0.0295(8) -0.0072(6) -0.0010(7) -0.0104(7)
F17 0.0504(10) 0.0556(10) 0.0226(7) 0.0083(7) 0.0073(7) -0.0123(8)
F18 0.0322(8) 0.0491(9) 0.0345(8) -0.0093(7) -0.0060(6) 0.0093(7)
F19A 0.0701(15) 0.179(3) 0.0299(10) 0.0280(14) -0.0005(10) -0.0530(17)
F20A 0.419(8) 0.0284(13) 0.0577(18) 0.0066(12) 0.105(3) -0.024(3)
F21A 0.0456(15) 0.294(6) 0.0589(16) 0.094(3) 0.0385(14) 0.059(2)
F22 0.0378(10) 0.0219(8) 0.0591(12) 0.0031(8) -0.0026(8) 0.0156(7)
F23 0.0308(8) 0.0634(10) 0.0232(7) 0.0033(7) 0.0017(6) 0.0124(7)
F24 0.0197(7) 0.0860(13) 0.0492(10) 0.0324(9) 0.0111(7) 0.0054(8)
C27 0.0226(10) 0.0169(9) 0.0145(9) 0.0008(7) 0.0072(8) -0.0004(7)
C28 0.0171(9) 0.0186(10) 0.0186(10) -0.0008(7) 0.0052(8) -0.0023(7)
C29 0.0238(10) 0.0153(9) 0.0178(10) 0.0002(7) 0.0070(8) -0.0008(8)
C30 0.0225(10) 0.0160(9) 0.0226(10) -0.0007(8) 0.0075(8) 0.0015(8)
C31 0.0208(10) 0.0211(10) 0.0205(10) -0.0015(8) 0.0080(8) -0.0012(8)
C32 0.0232(10) 0.0139(9) 0.0213(10) -0.0015(7) 0.0094(8) -0.0025(7)
C33 0.0240(11) 0.0175(10) 0.0314(12) 0.0002(8) 0.0090(9) -0.0011(8)
C34 0.0226(11) 0.0206(11) 0.0399(13) -0.0010(9) 0.0085(10) -0.0012(8)
C35 0.0173(9) 0.0143(9) 0.0196(10) 0.0017(7) 0.0052(8) 0.0028(7)
C36 0.0187(10) 0.0150(9) 0.0219(10) 0.0001(7) 0.0063(8) 0.0010(7)
C37 0.0217(10) 0.0179(10) 0.0215(10) -0.0008(8) 0.0043(8) 0.0028(8)
C38 0.0274(11) 0.0223(10) 0.0189(10) 0.0020(8) 0.0070(9) 0.0041(8)
C39 0.0249(11) 0.0206(10) 0.0218(10) 0.0032(8) 0.0092(9) 0.0010(8)
C40 0.0198(10) 0.0170(9) 0.0197(10) 0.0011(7) 0.0050(8) -0.0005(7)
C41 0.0258(11) 0.0239(11) 0.0233(11) -0.0038(8) 0.0035(9) 0.0030(9)
C42 0.0364(13) 0.0278(12) 0.0264(12) 0.0011(9) 0.0148(10) -0.0045(10)
C43 0.0174(9) 0.0169(9) 0.0199(10) 0.0015(7) 0.0087(8) -0.0024(7)
C44 0.0201(10) 0.0192(10) 0.0180(10) 0.0020(8) 0.0065(8) -0.0007(8)
C45 0.0216(10) 0.0157(9) 0.0264(11) 0.0033(8) 0.0110(9) 0.0011(8)
C46 0.0263(11) 0.0165(10) 0.0241(11) -0.0029(8) 0.0113(9) -0.0032(8)
C47 0.0216(10) 0.0211(10) 0.0197(10) -0.0011(8) 0.0084(8) -0.0038(8)
C48 0.0193(10) 0.0166(9) 0.0214(10) 0.0021(8) 0.0075(8) 0.0002(7)
C49 0.0303(12) 0.0183(10) 0.0326(12) -0.0006(9) 0.0103(10) 0.0026(9)
C50 0.0315(12) 0.0221(11) 0.0235(11) -0.0013(8) 0.0048(9) -0.0035(9)
C51 0.0203(10) 0.0144(9) 0.0190(10) -0.0029(7) 0.0068(8) -0.0031(7)
C52 0.0206(10) 0.0179(10) 0.0188(10) -0.0001(7) 0.0047(8) -0.0017(7)
C53 0.0266(11) 0.0180(10) 0.0197(10) -0.0005(8) 0.0080(9) -0.0032(8)
C54 0.0205(10) 0.0206(10) 0.0226(10) -0.0019(8) 0.0094(8) -0.0029(8)
C55 0.0214(10) 0.0154(9) 0.0219(10) -0.0009(7) 0.0069(8) -0.0003(7)
C56 0.0221(10) 0.0146(9) 0.0191(10) 0.0013(7) 0.0077(8) -0.0011(7)
C57 0.0299(12) 0.0394(13) 0.0236(11) 0.0047(10) 0.0093(10) -0.0047(10)
C58 0.0232(11) 0.0277(11) 0.0281(11) 0.0037(9) 0.0097(9) 0.0021(9)
B1 0.0176(11) 0.0149(10) 0.0178(11) 0.0012(8) 0.0062(9) -0.0012(8)

loop_
_atom_type_symbol
_atom_type_description
_atom_type_scat_dispersion_real
_atom_type_scat_dispersion_imag
_atom_type_scat_source
C C 0.0033 0.0016 'International Tables Vol C Tables 4.2.6.8 and 6.1.1.4'
H H 0.0000 0.0000 'International Tables Vol C Tables 4.2.6.8 and 6.1.1.4'
B B 0.0013 0.0007 'International Tables Vol C Tables 4.2.6.8 and 6.1.1.4'
N N 0.0061 0.0033 'International Tables Vol C Tables 4.2.6.8 and 6.1.1.4'
F F 0.0171 0.0103 'International Tables Vol C Tables 4.2.6.8 and 6.1.1.4'
P P 0.1023 0.0942 'International Tables Vol C Tables 4.2.6.8 and 6.1.1.4'
Ru Ru -1.2594 0.8363 'International Tables Vol C Tables 4.2.6.8 and 6.1.1.4'

loop_
_geom_angle_atom_site_label_1
_geom_angle_atom_site_label_2
_geom_angle_atom_site_label_3
_geom_angle
_geom_angle_site_symmetry_1
_geom_angle_site_symmetry_3
_geom_angle_publ_flag
N1 Ru1 N3 91.86(8) . . ?
N1 Ru1 C2 157.92(8) . . ?
N3 Ru1 C2 105.03(8) . . ?
N1 Ru1 C5 94.45(8) . . ?
N3 Ru1 C5 150.31(7) . . ?
C2 Ru1 C5 63.88(8) . . ?
N1 Ru1 C1 124.87(8) . . ?
N3 Ru1 C1 142.95(7) . . ?
C2 Ru1 C1 38.35(8) . . ?
C5 Ru1 C1 37.56(8) . . ?
N1 Ru1 C3 129.55(8) . . ?
N3 Ru1 C3 90.92(8) . . ?
C2 Ru1 C3 38.25(8) . . ?
C5 Ru1 C3 62.99(9) . . ?
C1 Ru1 C3 63.16(8) . . ?
N1 Ru1 C4 97.21(8) . . ?
N3 Ru1 C4 112.45(7) . . ?
C2 Ru1 C4 63.45(8) . . ?
C5 Ru1 C4 37.96(8) . . ?
C1 Ru1 C4 62.91(8) . . ?
C3 Ru1 C4 37.07(8) . . ?
N1 Ru1 P1 95.35(5) . . ?
N3 Ru1 P1 78.87(4) . . ?
C2 Ru1 P1 101.71(6) . . ?
C5 Ru1 P1 129.15(6) . . ?
C1 Ru1 P1 100.08(5) . . ?
C3 Ru1 P1 134.46(6) . . ?
C4 Ru1 P1 162.72(6) . . ?
C20 P1 C21 101.77(10) . . ?
C20 P1 C24 104.01(10) . . ?
C21 P1 C24 105.88(10) . . ?
C20 P1 Ru1 97.23(7) . . ?
C21 P1 Ru1 123.32(7) . . ?
C24 P1 Ru1 120.35(7) . . ?
N2 N1 Ru1 172.06(19) . . ?
C11 N3 C19 117.77(18) . . ?
C11 N3 Ru1 117.93(14) . . ?
C19 N3 Ru1 123.95(13) . . ?
C5 C1 C2 108.18(19) . . ?
C5 C1 C6 124.9(2) . . ?
C2 C1 C6 126.1(2) . . ?
C5 C1 Ru1 71.03(13) . . ?
C2 C1 Ru1 69.64(12) . . ?
C6 C1 Ru1 133.22(15) . . ?
C3 C2 C1 107.14(18) . . ?
C3 C2 C7 125.6(2) . . ?
C1 C2 C7 126.07(19) . . ?
C3 C2 Ru1 72.43(12) . . ?
C1 C2 Ru1 72.01(12) . . ?
C7 C2 Ru1 130.53(15) . . ?
C4 C3 C2 108.70(19) . . ?
C4 C3 C8 126.5(2) . . ?
C2 C3 C8 124.8(2) . . ?
C4 C3 Ru1 72.19(12) . . ?
C2 C3 Ru1 69.31(12) . . ?
C8 C3 Ru1 125.34(16) . . ?
C3 C4 C5 107.71(19) . . ?
C3 C4 C9 127.2(2) . . ?
C5 C4 C9 124.6(2) . . ?
C3 C4 Ru1 70.74(12) . . ?
C5 C4 Ru1 69.76(12) . . ?
C9 C4 Ru1 131.10(16) . . ?
C1 C5 C4 108.15(19) . . ?
C1 C5 C10 126.2(2) . . ?
C4 C5 C10 125.3(2) . . ?
C1 C5 Ru1 71.41(12) . . ?
C4 C5 Ru1 72.29(12) . . ?
C10 C5 Ru1 127.39(17) . . ?
C1 C6 H6A 109.5 . . ?
C1 C6 H6B 109.5 . . ?
H6A C6 H6B 109.5 . . ?
C1 C6 H6C 109.5 . . ?
H6A C6 H6C 109.5 . . ?
H6B C6 H6C 109.5 . . ?
C2 C7 H7A 109.5 . . ?
C2 C7 H7B 109.5 . . ?
H7A C7 H7B 109.5 . . ?
C2 C7 H7C 109.5 . . ?
H7A C7 H7C 109.5 . . ?
H7B C7 H7C 109.5 . . ?
C3 C8 H8A 109.5 . . ?
C3 C8 H8B 109.5 . . ?
H8A C8 H8B 109.5 . . ?
C3 C8 H8C 109.5 . . ?
H8A C8 H8C 109.5 . . ?
H8B C8 H8C 109.5 . . ?
C4 C9 H9A 109.5 . . ?
C4 C9 H9B 109.5 . . ?
H9A C9 H9B 109.5 . . ?
C4 C9 H9C 109.5 . . ?
H9A C9 H9C 109.5 . . ?
H9B C9 H9C 109.5 . . ?
C5 C10 H10A 109.5 . . ?
C5 C10 H10B 109.5 . . ?
H10A C10 H10B 109.5 . . ?
C5 C10 H10C 109.5 . . ?
H10A C10 H10C 109.5 . . ?
H10B C10 H10C 109.5 . . ?
N3 C11 C12 122.88(19) . . ?
N3 C11 C20 118.41(18) . . ?
C12 C11 C20 118.70(18) . . ?
C13 C12 C11 120.0(2) . . ?
C13 C12 H12 120.0 . . ?
C11 C12 H12 120.0 . . ?
C12 C13 C14 119.4(2) . . ?
C12 C13 H13 120.3 . . ?
C14 C13 H13 120.3 . . ?
C13 C14 C15 122.2(2) . . ?
C13 C14 C19 118.26(19) . . ?
C15 C14 C19 119.5(2) . . ?
C16 C15 C14 120.9(2) . . ?
C16 C15 H15 119.5 . . ?
C14 C15 H15 119.5 . . ?
C15 C16 C17 119.4(2) . . ?
C15 C16 H16 120.3 . . ?
C17 C16 H16 120.3 . . ?
C18 C17 C16 121.4(2) . . ?
C18 C17 H17 119.3 . . ?
C16 C17 H17 119.3 . . ?
C17 C18 C19 120.5(2) . . ?
C17 C18 H18 119.7 . . ?
C19 C18 H18 119.7 . . ?
N3 C19 C18 120.38(19) . . ?
N3 C19 C14 121.48(19) . . ?
C18 C19 C14 118.14(19) . . ?
C11 C20 P1 109.39(14) . . ?
C11 C20 H20A 109.8 . . ?
P1 C20 H20A 109.8 . . ?
C11 C20 H20B 109.8 . . ?
P1 C20 H20B 109.8 . . ?
H20A C20 H20B 108.2 . . ?
C22 C21 C23 109.89(19) . . ?
C22 C21 P1 114.71(16) . . ?
C23 C21 P1 112.81(17) . . ?
C22 C21 H21 106.3 . . ?
C23 C21 H21 106.3 . . ?
P1 C21 H21 106.3 . . ?
C21 C22 H22A 109.5 . . ?
C21 C22 H22B 109.5 . . ?
H22A C22 H22B 109.5 . . ?
C21 C22 H22C 109.5 . . ?
H22A C22 H22C 109.5 . . ?
H22B C22 H22C 109.5 . . ?
C21 C23 H23A 109.5 . . ?
C21 C23 H23B 109.5 . . ?
H23A C23 H23B 109.5 . . ?
C21 C23 H23C 109.5 . . ?
H23A C23 H23C 109.5 . . ?
H23B C23 H23C 109.5 . . ?
C26 C24 C25 110.8(2) . . ?
C26 C24 P1 111.91(15) . . ?
C25 C24 P1 111.47(16) . . ?
C26 C24 H24 107.5 . . ?
C25 C24 H24 107.5 . . ?
P1 C24 H24 107.5 . . ?
C24 C25 H25A 109.5 . . ?
C24 C25 H25B 109.5 . . ?
H25A C25 H25B 109.5 . . ?
C24 C25 H25C 109.5 . . ?
H25A C25 H25C 109.5 . . ?
H25B C25 H25C 109.5 . . ?
C24 C26 H26A 109.5 . . ?
C24 C26 H26B 109.5 . . ?
H26A C26 H26B 109.5 . . ?
C24 C26 H26C 109.5 . . ?
H26A C26 H26C 109.5 . . ?
H26B C26 H26C 109.5 . . ?
C32 C27 C28 115.70(18) . . ?
C32 C27 B1 122.58(17) . . ?
C28 C27 B1 121.46(18) . . ?
C29 C28 C27 122.26(19) . . ?
C29 C28 H28 118.9 . . ?
C27 C28 H28 118.9 . . ?
C30 C29 C28 120.63(19) . . ?
C30 C29 C33 120.22(18) . . ?
C28 C29 C33 119.14(19) . . ?
C29 C30 C31 118.35(19) . . ?
C29 C30 H30 120.8 . . ?
C31 C30 H30 120.8 . . ?
C30 C31 C32 120.73(19) . . ?
C30 C31 C34 117.74(19) . . ?
C32 C31 C34 121.49(19) . . ?
C31 C32 C27 122.26(18) . . ?
C31 C32 H32 118.9 . . ?
C27 C32 H32 118.9 . . ?
F1 C33 F2 106.33(18) . . ?
F1 C33 F3 106.61(18) . . ?
F2 C33 F3 105.98(19) . . ?
F1 C33 C29 112.91(18) . . ?
F2 C33 C29 111.77(18) . . ?
F3 C33 C29 112.73(18) . . ?
F5 C34 F4 107.4(2) . . ?
F5 C34 F6 106.5(2) . . ?
F4 C34 F6 104.59(19) . . ?
F5 C34 C31 113.54(19) . . ?
F4 C34 C31 112.82(19) . . ?
F6 C34 C31 111.34(19) . . ?
C40 C35 C36 115.57(18) . . ?
C40 C35 B1 121.50(18) . . ?
C36 C35 B1 122.29(17) . . ?
C37 C36 C35 122.30(19) . . ?
C37 C36 H36 118.8 . . ?
C35 C36 H36 118.8 . . ?
C38 C37 C36 120.73(19) . . ?
C38 C37 C41 119.35(19) . . ?
C36 C37 C41 119.92(19) . . ?
C39 C38 C37 117.8(2) . . ?
C39 C38 H38 121.1 . . ?
C37 C38 H38 121.1 . . ?
C38 C39 C40 121.4(2) . . ?
C38 C39 C42 119.9(2) . . ?
C40 C39 C42 118.71(19) . . ?
C39 C40 C35 122.18(19) . . ?
C39 C40 H40 118.9 . . ?
C35 C40 H40 118.9 . . ?
F8 C41 F7 106.37(18) . . ?
F8 C41 F9 106.72(19) . . ?
F7 C41 F9 106.1(2) . . ?
F8 C41 C37 112.99(19) . . ?
F7 C41 C37 112.59(18) . . ?
F9 C41 C37 111.58(18) . . ?
F11 C42 F10 106.0(2) . . ?
F11 C42 F12 107.6(2) . . ?
F10 C42 F12 104.99(19) . . ?
F11 C42 C39 113.05(19) . . ?
F10 C42 C39 111.99(19) . . ?
F12 C42 C39 112.7(2) . . ?
C48 C43 C44 115.47(18) . . ?
C48 C43 B1 124.57(17) . . ?
C44 C43 B1 119.43(18) . . ?
C45 C44 C43 122.63(19) . . ?
C45 C44 H44 118.7 . . ?
C43 C44 H44 118.7 . . ?
C46 C45 C44 120.77(19) . . ?
C46 C45 C49 120.09(19) . . ?
C44 C45 C49 119.14(19) . . ?
C45 C46 C47 117.92(19) . . ?
C45 C46 H46 121.0 . . ?
C47 C46 H46 121.0 . . ?
C46 C47 C48 121.09(19) . . ?
C46 C47 C50 120.23(19) . . ?
C48 C47 C50 118.59(19) . . ?
C43 C48 C47 122.08(19) . . ?
C43 C48 H48 119.0 . . ?
C47 C48 H48 119.0 . . ?
F15 C49 F13 107.31(19) . . ?
F15 C49 F14 105.99(19) . . ?
F13 C49 F14 105.81(18) . . ?
F15 C49 C45 112.56(18) . . ?
F13 C49 C45 113.02(19) . . ?
F14 C49 C45 111.66(18) . . ?
F18 C50 F17 106.63(19) . . ?
F18 C50 F16 106.35(19) . . ?
F17 C50 F16 106.18(19) . . ?
F18 C50 C47 112.25(19) . . ?
F17 C50 C47 111.95(19) . . ?
F16 C50 C47 113.01(18) . . ?
C56 C51 C52 115.46(18) . . ?
C56 C51 B1 123.83(18) . . ?
C52 C51 B1 120.20(18) . . ?
C53 C52 C51 122.36(19) . . ?
C53 C52 H52 118.8 . . ?
C51 C52 H52 118.8 . . ?
C52 C53 C54 121.06(19) . . ?
C52 C53 C57 119.5(2) . . ?
C54 C53 C57 119.5(2) . . ?
C55 C54 C53 117.98(19) . . ?
C55 C54 H54 121.0 . . ?
C53 C54 H54 121.0 . . ?
C54 C55 C56 120.75(19) . . ?
C54 C55 C58 120.00(19) . . ?
C56 C55 C58 119.19(19) . . ?
C55 C56 C51 122.39(19) . . ?
C55 C56 H56 118.8 . . ?
C51 C56 H56 118.8 . . ?
F20B C57 F21B 104.2(8) . . ?
F20B C57 F19B 99.1(7) . . ?
F21B C57 F19B 116.1(8) . . ?
F20B C57 F19A 133.7(5) . . ?
F21B C57 F19A 58.7(6) . . ?
F19B C57 F19A 62.2(5) . . ?
F20B C57 F21A 54.1(5) . . ?
F21B C57 F21A 52.4(6) . . ?
F19B C57 F21A 132.0(5) . . ?
F19A C57 F21A 105.4(3) . . ?
F20B C57 F20A 55.9(5) . . ?
F21B C57 F20A 136.4(6) . . ?
F19B C57 F20A 46.1(5) . . ?
F19A C57 F20A 104.6(3) . . ?
F21A C57 F20A 105.6(4) . . ?
F20B C57 C53 112.2(5) . . ?
F21B C57 C53 111.1(6) . . ?
F19B C57 C53 113.2(5) . . ?
F19A C57 C53 114.1(2) . . ?
F21A C57 C53 113.9(2) . . ?
F20A C57 C53 112.4(2) . . ?
F24 C58 F23 106.8(2) . . ?
F24 C58 F22 105.9(2) . . ?
F23 C58 F22 105.08(19) . . ?
F24 C58 C55 114.00(19) . . ?
F23 C58 C55 112.74(19) . . ?
F22 C58 C55 111.66(19) . . ?
C35 B1 C51 113.84(17) . . ?
C35 B1 C27 103.50(16) . . ?
C51 B1 C27 111.42(16) . . ?
C35 B1 C43 111.89(16) . . ?
C51 B1 C43 102.52(16) . . ?
C27 B1 C43 114.03(17) . . ?

loop_
_geom_bond_atom_site_label_1
_geom_bond_atom_site_label_2
_geom_bond_distance
_geom_bond_site_symmetry_2
_geom_bond_publ_flag
Ru1 N1 1.9925(19) . ?
Ru1 N3 2.1730(19) . ?
Ru1 C2 2.177(2) . ?
Ru1 C5 2.204(2) . ?
Ru1 C1 2.209(2) . ?
Ru1 C3 2.219(2) . ?
Ru1 C4 2.238(2) . ?
Ru1 P1 2.3335(7) . ?
P1 C20 1.837(2) . ?
P1 C21 1.851(2) . ?
P1 C24 1.852(2) . ?
N1 N2 1.096(3) . ?
N3 C11 1.342(3) . ?
N3 C19 1.391(3) . ?
C1 C5 1.421(3) . ?
C1 C2 1.441(3) . ?
C1 C6 1.496(3) . ?
C2 C3 1.441(3) . ?
C2 C7 1.503(3) . ?
C3 C4 1.417(3) . ?
C3 C8 1.498(3) . ?
C4 C5 1.445(3) . ?
C4 C9 1.505(3) . ?
C5 C10 1.495(3) . ?
C6 H6A 0.9800 . ?
C6 H6B 0.9800 . ?
C6 H6C 0.9800 . ?
C7 H7A 0.9800 . ?
C7 H7B 0.9800 . ?
C7 H7C 0.9800 . ?
C8 H8A 0.9800 . ?
C8 H8B 0.9800 . ?
C8 H8C 0.9800 . ?
C9 H9A 0.9800 . ?
C9 H9B 0.9800 . ?
C9 H9C 0.9800 . ?
C10 H10A 0.9800 . ?
C10 H10B 0.9800 . ?
C10 H10C 0.9800 . ?
C11 C12 1.410(3) . ?
C11 C20 1.504(3) . ?
C12 C13 1.359(3) . ?
C12 H12 0.9500 . ?
C13 C14 1.415(3) . ?
C13 H13 0.9500 . ?
C14 C15 1.416(3) . ?
C14 C19 1.422(3) . ?
C15 C16 1.366(3) . ?
C15 H15 0.9500 . ?
C16 C17 1.400(4) . ?
C16 H16 0.9500 . ?
C17 C18 1.373(3) . ?
C17 H17 0.9500 . ?
C18 C19 1.413(3) . ?
C18 H18 0.9500 . ?
C20 H20A 0.9900 . ?
C20 H20B 0.9900 . ?
C21 C22 1.534(3) . ?
C21 C23 1.535(3) . ?
C21 H21 1.0000 . ?
C22 H22A 0.9800 . ?
C22 H22B 0.9800 . ?
C22 H22C 0.9800 . ?
C23 H23A 0.9800 . ?
C23 H23B 0.9800 . ?
C23 H23C 0.9800 . ?
C24 C26 1.531(3) . ?
C24 C25 1.538(3) . ?
C24 H24 1.0000 . ?
C25 H25A 0.9800 . ?
C25 H25B 0.9800 . ?
C25 H25C 0.9800 . ?
C26 H26A 0.9800 . ?
C26 H26B 0.9800 . ?
C26 H26C 0.9800 . ?
F1 C33 1.338(3) . ?
F2 C33 1.339(3) . ?
F3 C33 1.343(3) . ?
F4 C34 1.333(3) . ?
F5 C34 1.325(3) . ?
F6 C34 1.355(3) . ?
F7 C41 1.335(3) . ?
F8 C41 1.331(3) . ?
F9 C41 1.338(3) . ?
F10 C42 1.340(3) . ?
F11 C42 1.331(3) . ?
F12 C42 1.344(3) . ?
F13 C49 1.338(3) . ?
F14 C49 1.349(3) . ?
F15 C49 1.334(3) . ?
F16 C50 1.342(3) . ?
F17 C50 1.340(3) . ?
F18 C50 1.333(3) . ?
F19A C57 1.288(3) . ?
F20A C57 1.297(4) . ?
F21A C57 1.291(3) . ?
F19B C57 1.285(11) . ?
F20B C57 1.237(10) . ?
F21B C57 1.275(12) . ?
F22 C58 1.345(3) . ?
F23 C58 1.337(3) . ?
F24 C58 1.321(3) . ?
C27 C32 1.400(3) . ?
C27 C28 1.400(3) . ?
C27 B1 1.641(3) . ?
C28 C29 1.396(3) . ?
C28 H28 0.9500 . ?
C29 C30 1.382(3) . ?
C29 C33 1.495(3) . ?
C30 C31 1.387(3) . ?
C30 H30 0.9500 . ?
C31 C32 1.391(3) . ?
C31 C34 1.495(3) . ?
C32 H32 0.9500 . ?
C35 C40 1.403(3) . ?
C35 C36 1.404(3) . ?
C35 B1 1.638(3) . ?
C36 C37 1.394(3) . ?
C36 H36 0.9500 . ?
C37 C38 1.392(3) . ?
C37 C41 1.502(3) . ?
C38 C39 1.383(3) . ?
C38 H38 0.9500 . ?
C39 C40 1.388(3) . ?
C39 C42 1.509(3) . ?
C40 H40 0.9500 . ?
C43 C48 1.396(3) . ?
C43 C44 1.407(3) . ?
C43 B1 1.641(3) . ?
C44 C45 1.388(3) . ?
C44 H44 0.9500 . ?
C45 C46 1.385(3) . ?
C45 C49 1.500(3) . ?
C46 C47 1.387(3) . ?
C46 H46 0.9500 . ?
C47 C48 1.397(3) . ?
C47 C50 1.497(3) . ?
C48 H48 0.9500 . ?
C51 C56 1.399(3) . ?
C51 C52 1.408(3) . ?
C51 B1 1.638(3) . ?
C52 C53 1.385(3) . ?
C52 H52 0.9500 . ?
C53 C54 1.389(3) . ?
C53 C57 1.499(3) . ?
C54 C55 1.387(3) . ?
C54 H54 0.9500 . ?
C55 C56 1.396(3) . ?
C55 C58 1.493(3) . ?
C56 H56 0.9500 . ?

loop_
_geom_torsion_atom_site_label_1
_geom_torsion_atom_site_label_2
_geom_torsion_atom_site_label_3
_geom_torsion_atom_site_label_4
_geom_torsion
_geom_torsion_site_symmetry_1
_geom_torsion_site_symmetry_2
_geom_torsion_site_symmetry_3
_geom_torsion_site_symmetry_4
_geom_torsion_publ_flag
N1 Ru1 P1 C20 124.29(9) . . . . ?
N3 Ru1 P1 C20 33.44(9) . . . . ?
C2 Ru1 P1 C20 -69.80(9) . . . . ?
C5 Ru1 P1 C20 -135.53(11) . . . . ?
C1 Ru1 P1 C20 -108.85(10) . . . . ?
C3 Ru1 P1 C20 -46.76(11) . . . . ?
C4 Ru1 P1 C20 -99.2(2) . . . . ?
N1 Ru1 P1 C21 -126.48(11) . . . . ?
N3 Ru1 P1 C21 142.67(10) . . . . ?
C2 Ru1 P1 C21 39.43(11) . . . . ?
C5 Ru1 P1 C21 -26.30(12) . . . . ?
C1 Ru1 P1 C21 0.38(11) . . . . ?
C3 Ru1 P1 C21 62.47(13) . . . . ?
C4 Ru1 P1 C21 10.0(2) . . . . ?
N1 Ru1 P1 C24 13.37(10) . . . . ?
N3 Ru1 P1 C24 -77.48(10) . . . . ?
C2 Ru1 P1 C24 179.27(10) . . . . ?
C5 Ru1 P1 C24 113.54(11) . . . . ?
C1 Ru1 P1 C24 140.22(10) . . . . ?
C3 Ru1 P1 C24 -157.69(12) . . . . ?
C4 Ru1 P1 C24 149.9(2) . . . . ?
N1 Ru1 N3 C11 -125.03(15) . . . . ?
C2 Ru1 N3 C11 69.33(16) . . . . ?
C5 Ru1 N3 C11 132.62(17) . . . . ?
C1 Ru1 N3 C11 62.07(19) . . . . ?
C3 Ru1 N3 C11 105.34(15) . . . . ?
C4 Ru1 N3 C11 136.38(15) . . . . ?
P1 Ru1 N3 C11 -29.95(14) . . . . ?
N1 Ru1 N3 C19 61.88(16) . . . . ?
C2 Ru1 N3 C19 -103.76(16) . . . . ?
C5 Ru1 N3 C19 -40.5(2) . . . . ?
C1 Ru1 N3 C19 -111.02(17) . . . . ?
C3 Ru1 N3 C19 -67.75(17) . . . . ?
C4 Ru1 N3 C19 -36.71(18) . . . . ?
P1 Ru1 N3 C19 156.96(16) . . . . ?
N1 Ru1 C1 C5 -41.33(16) . . . . ?
N3 Ru1 C1 C5 130.00(14) . . . . ?
C2 Ru1 C1 C5 118.66(18) . . . . ?
C3 Ru1 C1 C5 79.81(14) . . . . ?
C4 Ru1 C1 C5 38.03(13) . . . . ?
P1 Ru1 C1 C5 -145.17(12) . . . . ?
N1 Ru1 C1 C2 -159.99(11) . . . . ?
N3 Ru1 C1 C2 11.34(17) . . . . ?
C5 Ru1 C1 C2 -118.66(18) . . . . ?
C3 Ru1 C1 C2 -38.84(12) . . . . ?
C4 Ru1 C1 C2 -80.63(13) . . . . ?
P1 Ru1 C1 C2 96.17(11) . . . . ?
N1 Ru1 C1 C6 79.1(2) . . . . ?
N3 Ru1 C1 C6 -109.5(2) . . . . ?
C2 Ru1 C1 C6 -120.9(3) . . . . ?
C5 Ru1 C1 C6 120.5(3) . . . . ?
C3 Ru1 C1 C6 -159.7(2) . . . . ?
C4 Ru1 C1 C6 158.5(2) . . . . ?
P1 Ru1 C1 C6 -24.7(2) . . . . ?
C5 C1 C2 C3 3.5(2) . . . . ?
C6 C1 C2 C3 -166.3(2) . . . . ?
Ru1 C1 C2 C3 64.39(14) . . . . ?
C5 C1 C2 C7 171.6(2) . . . . ?
C6 C1 C2 C7 1.8(3) . . . . ?
Ru1 C1 C2 C7 -127.5(2) . . . . ?
C5 C1 C2 Ru1 -60.86(15) . . . . ?
C6 C1 C2 Ru1 129.3(2) . . . . ?
N1 Ru1 C2 C3 -67.0(3) . . . . ?
N3 Ru1 C2 C3 71.72(13) . . . . ?
C5 Ru1 C2 C3 -78.75(14) . . . . ?
C1 Ru1 C2 C3 -115.32(17) . . . . ?
C4 Ru1 C2 C3 -36.21(13) . . . . ?
P1 Ru1 C2 C3 153.18(12) . . . . ?
N1 Ru1 C2 C1 48.3(3) . . . . ?
N3 Ru1 C2 C1 -172.95(11) . . . . ?
C5 Ru1 C2 C1 36.57(12) . . . . ?
C3 Ru1 C2 C1 115.32(17) . . . . ?
C4 Ru1 C2 C1 79.12(13) . . . . ?
P1 Ru1 C2 C1 -91.50(11) . . . . ?
N1 Ru1 C2 C7 170.79(19) . . . . ?
N3 Ru1 C2 C7 -50.5(2) . . . . ?
C5 Ru1 C2 C7 159.0(2) . . . . ?
C1 Ru1 C2 C7 122.5(2) . . . . ?
C3 Ru1 C2 C7 -122.2(3) . . . . ?
C4 Ru1 C2 C7 -158.4(2) . . . . ?
P1 Ru1 C2 C7 31.0(2) . . . . ?
C1 C2 C3 C4 -2.3(2) . . . . ?
C7 C2 C3 C4 -170.5(2) . . . . ?
Ru1 C2 C3 C4 61.78(15) . . . . ?
C1 C2 C3 C8 176.5(2) . . . . ?
C7 C2 C3 C8 8.3(3) . . . . ?
Ru1 C2 C3 C8 -119.4(2) . . . . ?
C1 C2 C3 Ru1 -64.11(14) . . . . ?
C7 C2 C3 Ru1 127.7(2) . . . . ?
N1 Ru1 C3 C4 34.58(17) . . . . ?
N3 Ru1 C3 C4 127.76(13) . . . . ?
C2 Ru1 C3 C4 -118.76(19) . . . . ?
C5 Ru1 C3 C4 -37.48(13) . . . . ?
C1 Ru1 C3 C4 -79.82(14) . . . . ?
P1 Ru1 C3 C4 -157.00(11) . . . . ?
N1 Ru1 C3 C2 153.34(12) . . . . ?
N3 Ru1 C3 C2 -113.48(13) . . . . ?
C5 Ru1 C3 C2 81.28(14) . . . . ?
C1 Ru1 C3 C2 38.95(12) . . . . ?
C4 Ru1 C3 C2 118.76(19) . . . . ?
P1 Ru1 C3 C2 -38.24(16) . . . . ?
N1 Ru1 C3 C8 -88.0(2) . . . . ?
N3 Ru1 C3 C8 5.20(19) . . . . ?
C2 Ru1 C3 C8 118.7(2) . . . . ?
C5 Ru1 C3 C8 -160.0(2) . . . . ?
C1 Ru1 C3 C8 157.6(2) . . . . ?
C4 Ru1 C3 C8 -122.6(2) . . . . ?
P1 Ru1 C3 C8 80.4(2) . . . . ?
C2 C3 C4 C5 0.3(2) . . . . ?
C8 C3 C4 C5 -178.5(2) . . . . ?
Ru1 C3 C4 C5 60.25(15) . . . . ?
C2 C3 C4 C9 172.5(2) . . . . ?
C8 C3 C4 C9 -6.3(4) . . . . ?
Ru1 C3 C4 C9 -127.5(2) . . . . ?
C2 C3 C4 Ru1 -59.97(15) . . . . ?
C8 C3 C4 Ru1 121.2(2) . . . . ?
N1 Ru1 C4 C3 -153.83(13) . . . . ?
N3 Ru1 C4 C3 -58.79(14) . . . . ?
C2 Ru1 C4 C3 37.36(13) . . . . ?
C5 Ru1 C4 C3 118.18(19) . . . . ?
C1 Ru1 C4 C3 80.54(14) . . . . ?
P1 Ru1 C4 C3 69.9(3) . . . . ?
N1 Ru1 C4 C5 87.99(13) . . . . ?
N3 Ru1 C4 C5 -176.97(12) . . . . ?
C2 Ru1 C4 C5 -80.82(14) . . . . ?
C1 Ru1 C4 C5 -37.64(13) . . . . ?
C3 Ru1 C4 C5 -118.18(19) . . . . ?
P1 Ru1 C4 C5 -48.3(3) . . . . ?
N1 Ru1 C4 C9 -30.7(2) . . . . ?
N3 Ru1 C4 C9 64.3(2) . . . . ?
C2 Ru1 C4 C9 160.4(3) . . . . ?
C5 Ru1 C4 C9 -118.7(3) . . . . ?
C1 Ru1 C4 C9 -156.4(3) . . . . ?
C3 Ru1 C4 C9 123.1(3) . . . . ?
P1 Ru1 C4 C9 -167.04(16) . . . . ?
C2 C1 C5 C4 -3.4(2) . . . . ?
C6 C1 C5 C4 166.6(2) . . . . ?
Ru1 C1 C5 C4 -63.38(15) . . . . ?
C2 C1 C5 C10 -176.8(2) . . . . ?
C6 C1 C5 C10 -6.8(4) . . . . ?
Ru1 C1 C5 C10 123.2(2) . . . . ?
C2 C1 C5 Ru1 59.99(15) . . . . ?
C6 C1 C5 Ru1 -130.0(2) . . . . ?
C3 C4 C5 C1 1.9(2) . . . . ?
C9 C4 C5 C1 -170.5(2) . . . . ?
Ru1 C4 C5 C1 62.81(15) . . . . ?
C3 C4 C5 C10 175.4(2) . . . . ?
C9 C4 C5 C10 2.9(4) . . . . ?
Ru1 C4 C5 C10 -123.7(2) . . . . ?
C3 C4 C5 Ru1 -60.87(15) . . . . ?
C9 C4 C5 Ru1 126.6(2) . . . . ?
N1 Ru1 C5 C1 147.08(13) . . . . ?
N3 Ru1 C5 C1 -111.25(17) . . . . ?
C2 Ru1 C5 C1 -37.33(12) . . . . ?
C3 Ru1 C5 C1 -80.30(14) . . . . ?
C4 Ru1 C5 C1 -116.90(18) . . . . ?
P1 Ru1 C5 C1 46.48(15) . . . . ?
N1 Ru1 C5 C4 -96.02(13) . . . . ?
N3 Ru1 C5 C4 5.7(2) . . . . ?
C2 Ru1 C5 C4 79.58(13) . . . . ?
C1 Ru1 C5 C4 116.90(18) . . . . ?
C3 Ru1 C5 C4 36.61(12) . . . . ?
P1 Ru1 C5 C4 163.39(10) . . . . ?
N1 Ru1 C5 C10 25.3(2) . . . . ?
N3 Ru1 C5 C10 126.9(2) . . . . ?
C2 Ru1 C5 C10 -159.1(2) . . . . ?
C1 Ru1 C5 C10 -121.8(3) . . . . ?
C3 Ru1 C5 C10 157.9(2) . . . . ?
C4 Ru1 C5 C10 121.3(3) . . . . ?
P1 Ru1 C5 C10 -75.3(2) . . . . ?
C19 N3 C11 C12 2.9(3) . . . . ?
Ru1 N3 C11 C12 -170.63(16) . . . . ?
C19 N3 C11 C20 -176.05(18) . . . . ?
Ru1 N3 C11 C20 10.4(2) . . . . ?
N3 C11 C12 C13 0.3(3) . . . . ?
C20 C11 C12 C13 179.3(2) . . . . ?
C11 C12 C13 C14 -2.3(3) . . . . ?
C12 C13 C14 C15 -178.8(2) . . . . ?
C12 C13 C14 C19 0.9(3) . . . . ?
C13 C14 C15 C16 177.6(2) . . . . ?
C19 C14 C15 C16 -2.2(3) . . . . ?
C14 C15 C16 C17 -0.2(4) . . . . ?
C15 C16 C17 C18 1.9(4) . . . . ?
C16 C17 C18 C19 -1.3(4) . . . . ?
C11 N3 C19 C18 175.11(19) . . . . ?
Ru1 N3 C19 C18 -11.8(3) . . . . ?
C11 N3 C19 C14 -4.2(3) . . . . ?
Ru1 N3 C19 C14 168.86(15) . . . . ?
C17 C18 C19 N3 179.5(2) . . . . ?
C17 C18 C19 C14 -1.1(3) . . . . ?
C13 C14 C19 N3 2.4(3) . . . . ?
C15 C14 C19 N3 -177.86(19) . . . . ?
C13 C14 C19 C18 -177.0(2) . . . . ?
C15 C14 C19 C18 2.8(3) . . . . ?
N3 C11 C20 P1 23.1(2) . . . . ?
C12 C11 C20 P1 -155.87(16) . . . . ?
C21 P1 C20 C11 -166.28(15) . . . . ?
C24 P1 C20 C11 83.84(16) . . . . ?
Ru1 P1 C20 C11 -39.98(15) . . . . ?
C20 P1 C21 C22 -47.75(19) . . . . ?
C24 P1 C21 C22 60.69(19) . . . . ?
Ru1 P1 C21 C22 -154.66(14) . . . . ?
C20 P1 C21 C23 -174.60(17) . . . . ?
C24 P1 C21 C23 -66.15(18) . . . . ?
Ru1 P1 C21 C23 78.49(18) . . . . ?
C20 P1 C24 C26 -50.27(19) . . . . ?
C21 P1 C24 C26 -157.11(17) . . . . ?
Ru1 P1 C24 C26 56.97(18) . . . . ?
C20 P1 C24 C25 -174.93(16) . . . . ?
C21 P1 C24 C25 78.24(18) . . . . ?
Ru1 P1 C24 C25 -67.68(18) . . . . ?
C32 C27 C28 C29 -2.1(3) . . . . ?
B1 C27 C28 C29 -176.33(18) . . . . ?
C27 C28 C29 C30 -0.3(3) . . . . ?
C27 C28 C29 C33 178.10(19) . . . . ?
C28 C29 C30 C31 1.8(3) . . . . ?
C33 C29 C30 C31 -176.52(19) . . . . ?
C29 C30 C31 C32 -0.9(3) . . . . ?
C29 C30 C31 C34 176.74(19) . . . . ?
C30 C31 C32 C27 -1.6(3) . . . . ?
C34 C31 C32 C27 -179.2(2) . . . . ?
C28 C27 C32 C31 3.1(3) . . . . ?
B1 C27 C32 C31 177.20(19) . . . . ?
C30 C29 C33 F1 -10.4(3) . . . . ?
C28 C29 C33 F1 171.18(19) . . . . ?
C30 C29 C33 F2 109.4(2) . . . . ?
C28 C29 C33 F2 -69.0(3) . . . . ?
C30 C29 C33 F3 -131.3(2) . . . . ?
C28 C29 C33 F3 50.3(3) . . . . ?
C30 C31 C34 F5 160.5(2) . . . . ?
C32 C31 C34 F5 -21.9(3) . . . . ?
C30 C31 C34 F4 38.0(3) . . . . ?
C32 C31 C34 F4 -144.4(2) . . . . ?
C30 C31 C34 F6 -79.3(3) . . . . ?
C32 C31 C34 F6 98.4(2) . . . . ?
C40 C35 C36 C37 0.8(3) . . . . ?
B1 C35 C36 C37 171.81(18) . . . . ?
C35 C36 C37 C38 -0.5(3) . . . . ?
C35 C36 C37 C41 179.13(19) . . . . ?
C36 C37 C38 C39 -0.6(3) . . . . ?
C41 C37 C38 C39 179.73(19) . . . . ?
C37 C38 C39 C40 1.4(3) . . . . ?
C37 C38 C39 C42 -176.9(2) . . . . ?
C38 C39 C40 C35 -1.1(3) . . . . ?
C42 C39 C40 C35 177.26(19) . . . . ?
C36 C35 C40 C39 0.0(3) . . . . ?
B1 C35 C40 C39 -171.09(19) . . . . ?
C38 C37 C41 F8 -27.5(3) . . . . ?
C36 C37 C41 F8 152.9(2) . . . . ?
C38 C37 C41 F7 -148.1(2) . . . . ?
C36 C37 C41 F7 32.3(3) . . . . ?
C38 C37 C41 F9 92.8(3) . . . . ?
C36 C37 C41 F9 -86.9(3) . . . . ?
C38 C39 C42 F11 13.0(3) . . . . ?
C40 C39 C42 F11 -165.4(2) . . . . ?
C38 C39 C42 F10 132.7(2) . . . . ?
C40 C39 C42 F10 -45.7(3) . . . . ?
C38 C39 C42 F12 -109.3(2) . . . . ?
C40 C39 C42 F12 72.3(3) . . . . ?
C48 C43 C44 C45 0.0(3) . . . . ?
B1 C43 C44 C45 -172.10(19) . . . . ?
C43 C44 C45 C46 -1.5(3) . . . . ?
C43 C44 C45 C49 178.31(19) . . . . ?
C44 C45 C46 C47 1.5(3) . . . . ?
C49 C45 C46 C47 -178.25(19) . . . . ?
C45 C46 C47 C48 -0.1(3) . . . . ?
C45 C46 C47 C50 176.3(2) . . . . ?
C44 C43 C48 C47 1.4(3) . . . . ?
B1 C43 C48 C47 173.05(19) . . . . ?
C46 C47 C48 C43 -1.4(3) . . . . ?
C50 C47 C48 C43 -177.90(19) . . . . ?
C46 C45 C49 F15 139.3(2) . . . . ?
C44 C45 C49 F15 -40.5(3) . . . . ?
C46 C45 C49 F13 17.5(3) . . . . ?
C44 C45 C49 F13 -162.29(19) . . . . ?
C46 C45 C49 F14 -101.7(2) . . . . ?
C44 C45 C49 F14 78.6(2) . . . . ?
C46 C47 C50 F18 141.7(2) . . . . ?
C48 C47 C50 F18 -41.8(3) . . . . ?
C46 C47 C50 F17 -98.4(2) . . . . ?
C48 C47 C50 F17 78.1(3) . . . . ?
C46 C47 C50 F16 21.4(3) . . . . ?
C48 C47 C50 F16 -162.05(19) . . . . ?
C56 C51 C52 C53 -0.8(3) . . . . ?
B1 C51 C52 C53 -172.86(18) . . . . ?
C51 C52 C53 C54 0.4(3) . . . . ?
C51 C52 C53 C57 179.8(2) . . . . ?
C52 C53 C54 C55 0.3(3) . . . . ?
C57 C53 C54 C55 -179.0(2) . . . . ?
C53 C54 C55 C56 -0.8(3) . . . . ?
C53 C54 C55 C58 176.30(19) . . . . ?
C54 C55 C56 C51 0.4(3) . . . . ?
C58 C55 C56 C51 -176.66(19) . . . . ?
C52 C51 C56 C55 0.3(3) . . . . ?
B1 C51 C56 C55 172.12(18) . . . . ?
C52 C53 C57 F20B 139.8(6) . . . . ?
C54 C53 C57 F20B -40.8(6) . . . . ?
C52 C53 C57 F21B -104.0(7) . . . . ?
C54 C53 C57 F21B 75.3(7) . . . . ?
C52 C53 C57 F19B 28.7(7) . . . . ?
C54 C53 C57 F19B -151.9(6) . . . . ?
C52 C53 C57 F19A -40.0(3) . . . . ?
C54 C53 C57 F19A 139.4(3) . . . . ?
C52 C53 C57 F21A -161.0(3) . . . . ?
C54 C53 C57 F21A 18.4(4) . . . . ?
C52 C53 C57 F20A 78.9(4) . . . . ?
C54 C53 C57 F20A -101.7(4) . . . . ?
C54 C55 C58 F24 16.3(3) . . . . ?
C56 C55 C58 F24 -166.6(2) . . . . ?
C54 C55 C58 F23 138.3(2) . . . . ?
C56 C55 C58 F23 -44.6(3) . . . . ?
C54 C55 C58 F22 -103.6(2) . . . . ?
C56 C55 C58 F22 73.5(3) . . . . ?
C40 C35 B1 C51 -150.46(18) . . . . ?
C36 C35 B1 C51 39.1(3) . . . . ?
C40 C35 B1 C27 88.4(2) . . . . ?
C36 C35 B1 C27 -82.0(2) . . . . ?
C40 C35 B1 C43 -34.8(3) . . . . ?
C36 C35 B1 C43 154.74(18) . . . . ?
C56 C51 B1 C35 29.7(3) . . . . ?
C52 C51 B1 C35 -158.87(17) . . . . ?
C56 C51 B1 C27 146.30(18) . . . . ?
C52 C51 B1 C27 -42.3(2) . . . . ?
C56 C51 B1 C43 -91.3(2) . . . . ?
C52 C51 B1 C43 80.1(2) . . . . ?
C32 C27 B1 C35 -82.0(2) . . . . ?
C28 C27 B1 C35 91.8(2) . . . . ?
C32 C27 B1 C51 155.27(18) . . . . ?
C28 C27 B1 C51 -30.9(3) . . . . ?
C32 C27 B1 C43 39.8(3) . . . . ?
C28 C27 B1 C43 -146.40(18) . . . . ?
C48 C43 B1 C35 138.10(19) . . . . ?
C44 C43 B1 C35 -50.6(2) . . . . ?
C48 C43 B1 C51 -99.5(2) . . . . ?
C44 C43 B1 C51 71.8(2) . . . . ?
C48 C43 B1 C27 21.1(3) . . . . ?
C44 C43 B1 C27 -167.64(17) . . . . ?
